data_7224298
loop_
_publ_author_name
'B\"oserle, Ji\<r\'i'
'Alonso, Mercedes'
'Jambor, Roman'
'R\%u\<zi\<cka, Ale\<s'
'Dost\'al, Libor'

_publ_section_title
;
 Synthesis and reactivity of a germylene stabilized by a boraguanidinate
 ligand
;
_journal_issue 23
_journal_name_full 'RSC Adv.'
_journal_page_first 19377
_journal_paper_doi 10.1039/C6RA01187J
_journal_volume 6
_journal_year 2016
_chemical_formula_moiety 'C34 H42 B Ge N3 Se2'
_chemical_formula_sum 'C34 H42 B Ge N3 Se2'
_chemical_formula_weight 734.02
_chemical_name_systematic
;
 ?
;
_space_group_crystal_system monoclinic
_space_group_IT_number 14
_space_group_name_Hall '-P 2ybc'
_space_group_name_H-M_alt 'P 1 21/c 1'
_symmetry_space_group_name_Hall '-P 2ybc'
_symmetry_space_group_name_H-M 'P 1 21/c 1'
_atom_sites_solution_hydrogens difmap
_audit_creation_method SHELXL-97
_audit_update_record
;
2015-07-20 deposited with the CCDC.
2016-02-05 downloaded from the CCDC.
;
_cell_angle_alpha 90
_cell_angle_beta 90.855(7)
_cell_angle_gamma 90
_cell_formula_units_Z 4
_cell_length_a 20.4250(16)
_cell_length_b 8.5540(7)
_cell_length_c 19.569(2)
_cell_measurement_reflns_used 31103
_cell_measurement_temperature 150(1)
_cell_measurement_theta_max 27.5
_cell_measurement_theta_min 1
_cell_volume 3418.6(5)
_computing_cell_refinement 'COLLECT and DENZO'
_computing_data_collection 'COLLECT (Hooft, 1998) and DENZO (Otwinowski & Minor, 1997)'
_computing_data_reduction 'COLLECT and DENZO'
_computing_molecular_graphics 'PLATON (Spek, 2003)'
_computing_publication_material 'SHELXL-97 (Sheldrick, 2008)'
_computing_structure_refinement 'SHELXL-2013 (Sheldrick, 2013)'
_computing_structure_solution 'SIR92 (Altomare et al., 1994)'
_diffrn_ambient_temperature 150(1)
_diffrn_detector_area_resol_mean 9.091
_diffrn_measured_fraction_theta_full 0.992
_diffrn_measured_fraction_theta_max 0.985
_diffrn_measurement_device_type 'Bruker Nonius KappaCCD area detector'
_diffrn_measurement_method '\f and \w scans to fill the Ewald sphere'
_diffrn_radiation_monochromator graphite
_diffrn_radiation_source 'fine-focus sealed tube'
_diffrn_radiation_type MoK\a
_diffrn_radiation_wavelength 0.71073
_diffrn_reflns_av_R_equivalents 0.0984
_diffrn_reflns_av_unetI/netI 0.0706
_diffrn_reflns_laue_measured_fraction_full 0.992
_diffrn_reflns_laue_measured_fraction_max 0.985
_diffrn_reflns_limit_h_max 26
_diffrn_reflns_limit_h_min -26
_diffrn_reflns_limit_k_max 10
_diffrn_reflns_limit_k_min -11
_diffrn_reflns_limit_l_max 21
_diffrn_reflns_limit_l_min -25
_diffrn_reflns_number 30924
_diffrn_reflns_point_group_measured_fraction_full 0.992
_diffrn_reflns_point_group_measured_fraction_max 0.985
_diffrn_reflns_theta_full 25.242
_diffrn_reflns_theta_max 27.500
_diffrn_reflns_theta_min 2.582
_diffrn_standards_number 0
_exptl_absorpt_coefficient_mu 3.052
_exptl_absorpt_correction_T_max 0.690
_exptl_absorpt_correction_T_min 0.565
_exptl_absorpt_correction_type integration
_exptl_absorpt_process_details
;
Gaussian integration (Coppens, 1970)
;
_exptl_crystal_colour colourless
_exptl_crystal_density_diffrn 1.426
_exptl_crystal_description block
_exptl_crystal_F_000 1488
_exptl_crystal_size_max 0.25
_exptl_crystal_size_mid 0.24
_exptl_crystal_size_min 0.18
_refine_diff_density_max 2.033
_refine_diff_density_min -0.802
_refine_diff_density_rms 0.172
_refine_ls_extinction_method none
_refine_ls_goodness_of_fit_ref 1.126
_refine_ls_hydrogen_treatment constr
_refine_ls_matrix_type full
_refine_ls_number_parameters 370
_refine_ls_number_reflns 7728
_refine_ls_number_restraints 0
_refine_ls_restrained_S_all 1.126
_refine_ls_R_factor_all 0.1294
_refine_ls_R_factor_gt 0.0962
_refine_ls_shift/su_max 0.000
_refine_ls_shift/su_mean 0.000
_refine_ls_structure_factor_coef Fsqd
_refine_ls_weighting_details 'w=1/[\s^2^(Fo^2^)+73.0900P] where P=(Fo^2^+2Fc^2^)/3'
_refine_ls_weighting_scheme calc
_refine_ls_wR_factor_gt 0.2036
_refine_ls_wR_factor_ref 0.2222
_reflns_Friedel_coverage 0.000
_reflns_number_gt 5729
_reflns_number_total 7728
_reflns_threshold_expression 'I > 2\s(I)'
_cod_data_source_file c6ra01187j2.cif
_cod_data_source_block shelxl
_cod_database_code 7224298
_shelx_space_group_comment
;
The symmetry employed for this shelxl refinement is uniquely defined
by the following loop, which should always be used as a source of
symmetry information in preference to the above space-group names.
They are only intended as comments.
;

loop_
_space_group_symop_operation_xyz
'x, y, z'
'-x, y+1/2, -z+1/2'
'-x, -y, -z'
'x, -y-1/2, z-1/2'

loop_
_atom_site_label
_atom_site_type_symbol
_atom_site_fract_x
_atom_site_fract_y
_atom_site_fract_z
_atom_site_U_iso_or_equiv
_atom_site_adp_type
_atom_site_occupancy
_atom_site_site_symmetry_order
_atom_site_calc_flag
_atom_site_refinement_flags_posn
_atom_site_refinement_flags_adp
Se1 Se 0.34264(5) 0.64366(12) 0.28739(5) 0.0343(3) Uani 1 1 d . .
Ge1 Ge 0.28294(4) 0.45633(11) 0.22569(5) 0.0251(2) Uani 1 1 d . .
Se2 Se 0.34595(5) 0.23251(12) 0.20656(6) 0.0372(3) Uani 1 1 d . .
N1 N 0.1098(4) 0.5207(10) 0.1600(4) 0.0294(17) Uani 1 1 d . .
C8 C 0.2460(5) 0.4508(12) 0.0368(5) 0.034(2) Uani 1 1 d . .
C29 C 0.4222(5) 0.3470(12) 0.1782(6) 0.037(2) Uani 1 1 d . .
C4 C 0.0587(5) 0.4156(13) 0.1857(5) 0.036(2) Uani 1 1 d . .
H4 H 0.0812 0.3348 0.2127 0.044 Uiso 1 1 d R U
N2 N 0.2379(3) 0.5467(8) 0.1535(4) 0.0248(15) Uani 1 1 d . .
C20 C 0.1549(5) 0.2263(12) 0.3249(5) 0.032(2) Uani 1 1 d . .
C34 C 0.4214(6) 0.4267(15) 0.1163(6) 0.048(3) Uani 1 1 d . .
H34 H 0.3842 0.4254 0.0882 0.057 Uiso 1 1 d R U
C7 C 0.2585(5) 0.5674(12) 0.0855(5) 0.031(2) Uani 1 1 d . .
N3 N 0.1967(4) 0.4190(9) 0.2461(4) 0.0265(16) Uani 1 1 d . .
C16 C 0.1424(5) 0.5032(12) 0.3514(5) 0.032(2) Uani 1 1 d . .
C17 C 0.1075(5) 0.4613(14) 0.4098(5) 0.037(2) Uani 1 1 d . .
H17 H 0.0914 0.5389 0.4383 0.045 Uiso 1 1 d R U
C23 C 0.3772(5) 0.5154(13) 0.3598(5) 0.036(2) Uani 1 1 d . .
C21 C 0.1559(5) 0.6706(13) 0.3358(6) 0.042(2) Uani 1 1 d . .
H21A H 0.1342 0.7358 0.3684 0.050 Uiso 1 1 d R U
H21B H 0.1402 0.6953 0.2906 0.050 Uiso 1 1 d R U
H21C H 0.2022 0.6884 0.3387 0.050 Uiso 1 1 d R U
C28 C 0.4463(5) 0.5133(13) 0.3689(5) 0.041(2) Uani 1 1 d . .
H28 H 0.4727 0.5684 0.3390 0.049 Uiso 1 1 d R U
C15 C 0.1658(4) 0.3814(11) 0.3074(4) 0.0262(19) Uani 1 1 d . .
C3 C 0.0924(6) 0.6144(15) 0.0379(6) 0.048(3) Uani 1 1 d . .
H3A H 0.1374 0.6223 0.0250 0.057 Uiso 1 1 d R U
H3B H 0.0667 0.6885 0.0122 0.057 Uiso 1 1 d R U
H3C H 0.0767 0.5106 0.0286 0.057 Uiso 1 1 d R U
C1 C 0.0867(5) 0.6477(13) 0.1140(5) 0.035(2) Uani 1 1 d . .
H1 H 0.0398 0.6595 0.1225 0.042 Uiso 1 1 d R U
C26 C 0.4337(7) 0.3495(15) 0.4668(7) 0.055(3) Uani 1 1 d . .
H26 H 0.4524 0.2967 0.5038 0.066 Uiso 1 1 d R U
C18 C 0.0971(5) 0.3030(15) 0.4255(5) 0.041(3) Uani 1 1 d . .
H18 H 0.0732 0.2759 0.4638 0.050 Uiso 1 1 d R U
C5 C 0.0115(5) 0.4939(15) 0.2327(5) 0.043(3) Uani 1 1 d . .
H5A H 0.0351 0.5370 0.2711 0.052 Uiso 1 1 d R U
H5B H -0.0196 0.4184 0.2484 0.052 Uiso 1 1 d R U
H5C H -0.0111 0.5760 0.2086 0.052 Uiso 1 1 d R U
C32 C 0.5302(6) 0.5181(14) 0.1409(7) 0.054(3) Uani 1 1 d . .
H32 H 0.5660 0.5786 0.1289 0.064 Uiso 1 1 d R U
C9 C 0.2655(6) 0.4745(16) -0.0309(6) 0.050(3) Uani 1 1 d . .
H9 H 0.2560 0.4000 -0.0642 0.060 Uiso 1 1 d R U
C6 C 0.0220(5) 0.3314(14) 0.1274(5) 0.042(3) Uani 1 1 d . .
H6A H -0.0093 0.4011 0.1068 0.050 Uiso 1 1 d R U
H6B H -0.0003 0.2424 0.1459 0.050 Uiso 1 1 d R U
H6C H 0.0524 0.2972 0.0936 0.050 Uiso 1 1 d R U
C2 C 0.1183(5) 0.8044(12) 0.1315(6) 0.041(2) Uani 1 1 d . .
H2A H 0.1109 0.8286 0.1786 0.049 Uiso 1 1 d R U
H2B H 0.0990 0.8841 0.1031 0.049 Uiso 1 1 d R U
H2C H 0.1645 0.7995 0.1235 0.049 Uiso 1 1 d R U
C13 C 0.2126(5) 0.2980(13) 0.0558(6) 0.041(2) Uani 1 1 d . .
H13A H 0.2353 0.2506 0.0938 0.049 Uiso 1 1 d R U
H13B H 0.2130 0.2283 0.0174 0.049 Uiso 1 1 d R U
H13C H 0.1681 0.3191 0.0681 0.049 Uiso 1 1 d R U
C22 C 0.1798(6) 0.0976(13) 0.2800(6) 0.047(3) Uani 1 1 d . .
H22A H 0.1724 -0.0020 0.3011 0.056 Uiso 1 1 d R U
H22B H 0.2259 0.1124 0.2737 0.056 Uiso 1 1 d R U
H22C H 0.1576 0.1010 0.2364 0.056 Uiso 1 1 d R U
C10 C 0.3010(7) 0.6086(18) -0.0478(7) 0.062(4) Uani 1 1 d . .
H10 H 0.3156 0.6228 -0.0922 0.075 Uiso 1 1 d R U
B1 B 0.1759(5) 0.4996(12) 0.1832(5) 0.026(2) Uani 1 1 d . .
C11 C 0.3136(7) 0.7201(17) 0.0009(7) 0.063(4) Uani 1 1 d . .
H11 H 0.3363 0.8100 -0.0111 0.076 Uiso 1 1 d R U
C27 C 0.4736(6) 0.4317(16) 0.4210(6) 0.051(3) Uani 1 1 d . .
H27 H 0.5188 0.4301 0.4275 0.061 Uiso 1 1 d R U
C25 C 0.3665(7) 0.3484(15) 0.4571(6) 0.054(3) Uani 1 1 d . .
H25 H 0.3404 0.2896 0.4860 0.064 Uiso 1 1 d R U
C31 C 0.5313(5) 0.4343(12) 0.2003(7) 0.045(3) Uani 1 1 d . .
H31 H 0.5686 0.4362 0.2282 0.053 Uiso 1 1 d R U
C30 C 0.4772(5) 0.3490(12) 0.2201(6) 0.039(2) Uani 1 1 d . .
H30 H 0.4780 0.2923 0.2607 0.047 Uiso 1 1 d R U
C12 C 0.2928(5) 0.7038(13) 0.0671(6) 0.040(2) Uani 1 1 d . .
C14 C 0.3096(6) 0.8260(14) 0.1193(7) 0.052(3) Uani 1 1 d . .
H14A H 0.3553 0.8182 0.1309 0.063 Uiso 1 1 d R U
H14B H 0.2841 0.8083 0.1595 0.063 Uiso 1 1 d R U
H14C H 0.3003 0.9284 0.1016 0.063 Uiso 1 1 d R U
C33 C 0.4754(6) 0.5132(16) 0.0972(7) 0.056(3) Uani 1 1 d . .
H33 H 0.4762 0.5640 0.0553 0.067 Uiso 1 1 d R U
C24 C 0.3390(6) 0.4292(14) 0.4029(6) 0.048(3) Uani 1 1 d . .
H24 H 0.2938 0.4288 0.3962 0.057 Uiso 1 1 d R U
C19 C 0.1210(5) 0.1885(15) 0.3841(6) 0.044(3) Uani 1 1 d . .
H19 H 0.1158 0.0838 0.3956 0.053 Uiso 1 1 d R U

loop_
_atom_site_aniso_label
_atom_site_aniso_U_11
_atom_site_aniso_U_22
_atom_site_aniso_U_33
_atom_site_aniso_U_23
_atom_site_aniso_U_13
_atom_site_aniso_U_12
Se1 0.0330(5) 0.0289(5) 0.0410(6) -0.0070(4) -0.0038(4) -0.0070(4)
Ge1 0.0220(4) 0.0246(5) 0.0287(5) -0.0026(4) 0.0005(4) -0.0019(4)
Se2 0.0280(5) 0.0275(5) 0.0561(7) -0.0067(5) -0.0016(4) 0.0017(4)
N1 0.025(4) 0.038(4) 0.026(4) 0.001(3) 0.006(3) 0.001(3)
C8 0.033(5) 0.036(5) 0.033(5) 0.004(4) -0.004(4) 0.003(4)
C29 0.031(5) 0.033(5) 0.049(6) -0.013(5) -0.001(4) 0.012(4)
C4 0.030(5) 0.045(6) 0.034(5) 0.001(5) 0.000(4) -0.009(4)
N2 0.028(4) 0.021(4) 0.025(4) 0.002(3) -0.001(3) -0.003(3)
C20 0.031(5) 0.037(5) 0.030(5) 0.012(4) 0.001(4) -0.005(4)
C34 0.041(6) 0.068(8) 0.034(6) -0.009(6) 0.000(5) -0.004(6)
C7 0.034(5) 0.039(5) 0.021(4) 0.006(4) 0.005(4) 0.003(4)
N3 0.026(4) 0.027(4) 0.026(4) 0.001(3) -0.007(3) -0.002(3)
C16 0.035(5) 0.035(5) 0.028(5) -0.003(4) 0.004(4) 0.003(4)
C17 0.039(5) 0.052(6) 0.022(5) -0.004(4) 0.005(4) 0.006(5)
C23 0.032(5) 0.040(6) 0.037(6) -0.016(5) 0.000(4) -0.001(4)
C21 0.044(6) 0.041(6) 0.040(6) -0.006(5) 0.007(5) 0.002(5)
C28 0.046(6) 0.045(6) 0.032(6) 0.001(5) 0.000(5) -0.010(5)
C15 0.022(4) 0.036(5) 0.021(4) 0.000(4) 0.001(3) -0.001(4)
C3 0.055(7) 0.054(7) 0.035(6) 0.004(5) -0.007(5) 0.011(6)
C1 0.027(4) 0.045(6) 0.033(5) 0.003(5) -0.003(4) 0.012(4)
C26 0.069(8) 0.051(7) 0.044(7) -0.001(6) -0.003(6) -0.010(6)
C18 0.034(5) 0.063(7) 0.027(5) 0.009(5) 0.006(4) -0.002(5)
C5 0.028(5) 0.067(8) 0.034(6) 0.001(5) 0.000(4) -0.009(5)
C32 0.040(6) 0.042(6) 0.079(9) -0.003(6) 0.014(6) -0.007(5)
C9 0.053(7) 0.066(8) 0.031(6) 0.004(6) 0.007(5) 0.018(6)
C6 0.036(5) 0.053(7) 0.037(6) -0.001(5) 0.001(4) -0.016(5)
C2 0.042(6) 0.033(5) 0.048(6) 0.002(5) 0.003(5) 0.011(5)
C13 0.041(6) 0.045(6) 0.036(6) -0.014(5) -0.003(4) -0.004(5)
C22 0.051(6) 0.037(6) 0.053(7) 0.005(5) 0.003(5) -0.013(5)
C10 0.072(9) 0.078(10) 0.037(7) 0.026(7) 0.020(6) 0.022(8)
B1 0.032(5) 0.021(5) 0.026(5) -0.006(4) -0.003(4) 0.002(4)
C11 0.079(9) 0.059(8) 0.052(8) 0.021(7) 0.024(7) -0.001(7)
C27 0.043(6) 0.064(8) 0.046(7) -0.001(6) -0.010(5) -0.010(6)
C25 0.067(8) 0.050(7) 0.044(7) 0.000(6) 0.004(6) -0.020(6)
C31 0.022(4) 0.029(5) 0.083(9) -0.007(6) -0.002(5) 0.000(4)
C30 0.035(5) 0.029(5) 0.053(7) -0.004(5) -0.002(5) 0.002(4)
C12 0.038(5) 0.038(6) 0.044(6) 0.015(5) 0.009(5) 0.000(5)
C14 0.048(6) 0.043(6) 0.067(8) 0.014(6) 0.001(6) -0.015(5)
C33 0.056(7) 0.062(8) 0.049(7) -0.002(6) 0.019(6) -0.006(6)
C24 0.054(7) 0.048(7) 0.041(6) -0.008(5) 0.005(5) -0.012(6)
C19 0.035(5) 0.053(7) 0.046(6) 0.023(5) -0.010(5) -0.010(5)

loop_
_atom_type_symbol
_atom_type_description
_atom_type_scat_dispersion_real
_atom_type_scat_dispersion_imag
_atom_type_scat_source
C C 0.0033 0.0016 'International Tables Vol C Tables 4.2.6.8 and 6.1.1.4'
H H 0.0000 0.0000 'International Tables Vol C Tables 4.2.6.8 and 6.1.1.4'
N N 0.0061 0.0033 'International Tables Vol C Tables 4.2.6.8 and 6.1.1.4'
B B 0.0013 0.0007 'International Tables Vol C Tables 4.2.6.8 and 6.1.1.4'
Se Se -0.0929 2.2259 'International Tables Vol C Tables 4.2.6.8 and 6.1.1.4'
Ge Ge 0.1547 1.8001 'International Tables Vol C Tables 4.2.6.8 and 6.1.1.4'

loop_
_exptl_crystal_face_index_h
_exptl_crystal_face_index_k
_exptl_crystal_face_index_l
_exptl_crystal_face_perp_dist
0 -1 0 0.068
0 1 0 0.088
0 0 1 0.112
0 0 -1 0.118
1 0 0 0.122
-1 0 0 0.036
1 0 -1 0.103
0 -1 -1 0.064
1 1 0 0.095

loop_
_geom_angle_atom_site_label_1
_geom_angle_atom_site_label_2
_geom_angle_atom_site_label_3
_geom_angle
C23 Se1 Ge1 100.0(3)
N3 Ge1 N2 76.8(3)
N3 Ge1 Se1 120.0(2)
N2 Ge1 Se1 111.0(2)
N3 Ge1 Se2 115.1(2)
N2 Ge1 Se2 119.3(2)
Se1 Ge1 Se2 111.06(5)
N3 Ge1 B1 38.5(3)
N2 Ge1 B1 38.2(3)
Se1 Ge1 B1 123.2(2)
Se2 Ge1 B1 125.6(2)
C29 Se2 Ge1 94.5(3)
B1 N1 C4 119.1(8)
B1 N1 C1 125.2(8)
C4 N1 C1 115.7(8)
C7 C8 C9 119.2(10)
C7 C8 C13 121.5(9)
C9 C8 C13 119.3(10)
C30 C29 C34 120.7(10)
C30 C29 Se2 119.2(9)
C34 C29 Se2 120.1(8)
N1 C4 C5 113.7(9)
N1 C4 C6 111.9(8)
C5 C4 C6 110.8(8)
N1 C4 H4 106.5
C5 C4 H4 106.6
C6 C4 H4 106.8
C7 N2 B1 133.0(8)
C7 N2 Ge1 128.6(6)
B1 N2 Ge1 90.3(6)
C15 C20 C19 120.6(10)
C15 C20 C22 119.9(9)
C19 C20 C22 119.5(10)
C33 C34 C29 119.8(11)
C33 C34 H34 119.6
C29 C34 H34 120.6
C8 C7 C12 120.1(9)
C8 C7 N2 119.9(9)
C12 C7 N2 120.0(9)
C15 N3 B1 134.3(8)
C15 N3 Ge1 132.1(6)
B1 N3 Ge1 90.1(6)
C17 C16 C15 118.7(9)
C17 C16 C21 120.7(9)
C15 C16 C21 120.6(9)
C16 C17 C18 120.3(10)
C16 C17 H17 119.6
C18 C17 H17 120.1
C24 C23 C28 119.3(11)
C24 C23 Se1 123.6(8)
C28 C23 Se1 117.0(8)
C16 C21 H21A 109.5
C16 C21 H21B 109.9
H21A C21 H21B 109.5
C16 C21 H21C 109.0
H21A C21 H21C 109.5
H21B C21 H21C 109.5
C27 C28 C23 120.0(11)
C27 C28 H28 119.9
C23 C28 H28 120.1
C20 C15 N3 120.4(9)
C20 C15 C16 119.2(9)
N3 C15 C16 120.3(8)
C1 C3 H3A 109.3
C1 C3 H3B 109.8
H3A C3 H3B 109.5
C1 C3 H3C 109.2
H3A C3 H3C 109.5
H3B C3 H3C 109.5
N1 C1 C2 112.3(8)
N1 C1 C3 115.3(9)
C2 C1 C3 110.2(9)
N1 C1 H1 106.0
C2 C1 H1 106.4
C3 C1 H1 105.9
C25 C26 C27 119.9(12)
C25 C26 H26 120.0
C27 C26 H26 120.1
C19 C18 C17 120.3(10)
C19 C18 H18 119.7
C17 C18 H18 119.9
C4 C5 H5A 109.4
C4 C5 H5B 109.3
H5A C5 H5B 109.5
C4 C5 H5C 109.6
H5A C5 H5C 109.5
H5B C5 H5C 109.5
C31 C32 C33 120.5(11)
C31 C32 H32 120.3
C33 C32 H32 119.1
C10 C9 C8 119.7(12)
C10 C9 H9 120.0
C8 C9 H9 120.3
C4 C6 H6A 109.6
C4 C6 H6B 108.8
H6A C6 H6B 109.5
C4 C6 H6C 110.0
H6A C6 H6C 109.5
H6B C6 H6C 109.5
C1 C2 H2A 109.5
C1 C2 H2B 109.1
H2A C2 H2B 109.5
C1 C2 H2C 109.8
H2A C2 H2C 109.5
H2B C2 H2C 109.5
C8 C13 H13A 109.8
C8 C13 H13B 109.4
H13A C13 H13B 109.5
C8 C13 H13C 109.3
H13A C13 H13C 109.5
H13B C13 H13C 109.5
C20 C22 H22A 110.0
C20 C22 H22B 108.6
H22A C22 H22B 109.5
C20 C22 H22C 109.7
H22A C22 H22C 109.5
H22B C22 H22C 109.5
C11 C10 C9 119.9(11)
C11 C10 H10 119.9
C9 C10 H10 120.1
N1 B1 N2 131.3(9)
N1 B1 N3 125.8(9)
N2 B1 N3 102.9(7)
N1 B1 Ge1 177.1(8)
N2 B1 Ge1 51.5(4)
N3 B1 Ge1 51.4(4)
C10 C11 C12 121.8(13)
C10 C11 H11 119.3
C12 C11 H11 118.9
C28 C27 C26 120.1(11)
C28 C27 H27 120.7
C26 C27 H27 119.2
C24 C25 C26 119.6(12)
C24 C25 H25 120.5
C26 C25 H25 119.8
C32 C31 C30 120.8(11)
C32 C31 H31 119.7
C30 C31 H31 119.6
C31 C30 C29 119.1(11)
C31 C30 H30 120.7
C29 C30 H30 120.3
C11 C12 C7 119.0(12)
C11 C12 C14 120.1(11)
C7 C12 C14 120.8(10)
C12 C14 H14A 108.9
C12 C14 H14B 109.1
H14A C14 H14B 109.5
C12 C14 H14C 110.4
H14A C14 H14C 109.5
H14B C14 H14C 109.5
C34 C33 C32 119.0(12)
C34 C33 H33 120.8
C32 C33 H33 120.2
C23 C24 C25 120.8(11)
C23 C24 H24 119.2
C25 C24 H24 119.9
C18 C19 C20 120.8(11)
C18 C19 H19 120.1
C20 C19 H19 119.0

loop_
_geom_bond_atom_site_label_1
_geom_bond_atom_site_label_2
_geom_bond_distance
Se1 C23 1.918(11)
Se1 Ge1 2.3385(13)
Ge1 N3 1.840(7)
Ge1 N2 1.844(7)
Ge1 Se2 2.3402(14)
Ge1 B1 2.356(10)
Se2 C29 1.929(11)
N1 B1 1.429(12)
N1 C4 1.473(12)
N1 C1 1.483(12)
C8 C7 1.399(14)
C8 C9 1.403(15)
C8 C13 1.524(15)
C29 C30 1.383(14)
C29 C34 1.388(16)
C4 C5 1.499(15)
C4 C6 1.534(14)
C4 H4 0.9800
N2 C7 1.413(11)
N2 B1 1.458(13)
C20 C15 1.389(13)
C20 C19 1.395(14)
C20 C22 1.502(16)
C34 C33 1.385(17)
C34 H34 0.9300
C7 C12 1.411(14)
N3 C15 1.402(11)
N3 B1 1.467(13)
C16 C17 1.402(14)
C16 C15 1.439(13)
C16 C21 1.491(15)
C17 C18 1.405(16)
C17 H17 0.9300
C23 C24 1.373(16)
C23 C28 1.419(14)
C21 H21A 0.9602
C21 H21B 0.9600
C21 H21C 0.9599
C28 C27 1.350(16)
C28 H28 0.9299
C3 C1 1.524(14)
C3 H3A 0.9600
C3 H3B 0.9600
C3 H3C 0.9600
C1 C2 1.523(15)
C1 H1 0.9802
C26 C25 1.383(18)
C26 C27 1.409(18)
C26 H26 0.9301
C18 C19 1.367(17)
C18 H18 0.9300
C5 H5A 0.9601
C5 H5B 0.9598
C5 H5C 0.9601
C32 C31 1.365(18)
C32 C33 1.399(18)
C32 H32 0.9298
C9 C10 1.400(19)
C9 H9 0.9299
C6 H6A 0.9599
C6 H6B 0.9601
C6 H6C 0.9601
C2 H2A 0.9600
C2 H2B 0.9600
C2 H2C 0.9601
C13 H13A 0.9600
C13 H13B 0.9600
C13 H13C 0.9600
C22 H22A 0.9600
C22 H22B 0.9600
C22 H22C 0.9601
C10 C11 1.37(2)
C10 H10 0.9300
C11 C12 1.376(16)
C11 H11 0.9300
C27 H27 0.9301
C25 C24 1.379(17)
C25 H25 0.9299
C31 C30 1.384(15)
C31 H31 0.9300
C30 H30 0.9300
C12 C14 1.498(17)
C14 H14A 0.9602
C14 H14B 0.9600
C14 H14C 0.9599
C33 H33 0.9302
C24 H24 0.9301
C19 H19 0.9300
